data_7060718
loop_
_publ_author_name
'Viswanathan, Thamodharan'
'Palanisami, Nallasamy'

_publ_section_title
;
 Ferrocene-appended boronated ester: effect of cyanovinylene group on the
 nonlinear optical properties and colorimetric detection of fluoride ion
;
_journal_issue 28
_journal_name_full 'New Journal of Chemistry'
_journal_page_first 12509
_journal_page_last 12518
_journal_paper_doi 10.1039/D1NJ01652K
_journal_volume 45
_journal_year 2021
_chemical_formula_moiety 'C25 H26 B Fe N O2'
_chemical_formula_sum 'C25 H26 B Fe N O2'
_chemical_formula_weight 439.13
_space_group_crystal_system monoclinic
_space_group_IT_number 14
_space_group_name_Hall '-P 2yn'
_space_group_name_H-M_alt 'P 1 21/n 1'
_atom_sites_solution_hydrogens geom
_audit_creation_date 2021-04-27
_audit_creation_method
;
Olex2 1.5-dev
(compiled 2021.04.12 svn.r67f51adf for OlexSys, GUI svn.r6225)
;
_audit_update_record
;
2021-05-07 deposited with the CCDC.	2021-06-10 downloaded from the CCDC.
;
_cell_angle_alpha 90
_cell_angle_beta 93.970(2)
_cell_angle_gamma 90
_cell_formula_units_Z 4
_cell_length_a 6.6968(3)
_cell_length_b 28.3884(15)
_cell_length_c 11.8736(6)
_cell_measurement_reflns_used 6418
_cell_measurement_temperature 296(2)
_cell_measurement_theta_max 54.191
_cell_measurement_theta_min 5.510
_cell_volume 2251.89(19)
_computing_cell_refinement 'APEX2/SAINT (Bruker, 2004)'
_computing_data_collection 'APEX2 (Bruker, 2004)'
_computing_data_reduction 'SAINT/XPREP (Bruker, 2004)'
_computing_molecular_graphics 'Olex2 1.5-dev (Dolomanov et al., 2009)'
_computing_publication_material 'Olex2 1.5-dev (Dolomanov et al., 2009)'
_computing_structure_refinement 'SHELXL 2018/3 (Sheldrick, 2015)'
_computing_structure_solution 'SIR92 (Altornare et al., 1993)'
_diffrn_ambient_temperature 296(2)
_diffrn_measured_fraction_theta_full 0.996
_diffrn_measured_fraction_theta_max 0.991
_diffrn_measurement_device_type 'Bruker axs kappa apex2 CCD Diffractometer'
_diffrn_measurement_method '\w and \f scan'
_diffrn_radiation_type MoK\a
_diffrn_radiation_wavelength 0.71073
_diffrn_reflns_av_R_equivalents 0.0305
_diffrn_reflns_av_unetI/netI 0.0332
_diffrn_reflns_Laue_measured_fraction_full 0.996
_diffrn_reflns_Laue_measured_fraction_max 0.991
_diffrn_reflns_limit_h_max 8
_diffrn_reflns_limit_h_min -8
_diffrn_reflns_limit_k_max 36
_diffrn_reflns_limit_k_min -34
_diffrn_reflns_limit_l_max 15
_diffrn_reflns_limit_l_min -15
_diffrn_reflns_number 16624
_diffrn_reflns_point_group_measured_fraction_full 0.996
_diffrn_reflns_point_group_measured_fraction_max 0.991
_diffrn_reflns_theta_full 25.242
_diffrn_reflns_theta_max 26.996
_diffrn_reflns_theta_min 1.863
_exptl_absorpt_coefficient_mu 0.690
_exptl_absorpt_correction_T_max 0.8743
_exptl_absorpt_correction_T_min 0.6822
_exptl_absorpt_correction_type multi-scan
_exptl_absorpt_process_details 'SADABS (Bruker, 1999)'
_exptl_crystal_colour 'Dark Purple'
_exptl_crystal_density_diffrn 1.295
_exptl_crystal_density_method 'not measured'
_exptl_crystal_description block
_exptl_crystal_F_000 920
_exptl_crystal_size_max 0.6
_exptl_crystal_size_mid 0.3
_exptl_crystal_size_min 0.2
_refine_diff_density_max 0.279
_refine_diff_density_min -0.420
_refine_diff_density_rms 0.048
_refine_ls_extinction_coef 0.0062(7)
_refine_ls_extinction_expression Fc^*^=kFc[1+0.001xFc^2^\l^3^/sin(2\q)]^-1/4^
_refine_ls_extinction_method 'SHELXL-2018/3 (Sheldrick 2018)'
_refine_ls_goodness_of_fit_ref 1.066
_refine_ls_hydrogen_treatment constr
_refine_ls_matrix_type full
_refine_ls_number_parameters 399
_refine_ls_number_reflns 4877
_refine_ls_number_restraints 203
_refine_ls_restrained_S_all 1.075
_refine_ls_R_factor_all 0.0695
_refine_ls_R_factor_gt 0.0482
_refine_ls_shift/su_max 0.000
_refine_ls_shift/su_mean 0.000
_refine_ls_structure_factor_coef Fsqd
_refine_ls_weighting_details 'w=1/[\s^2^(Fo^2^)+(0.0398P)^2^+1.5067P] where P=(Fo^2^+2Fc^2^)/3'
_refine_ls_weighting_scheme calc
_refine_ls_wR_factor_gt 0.1072
_refine_ls_wR_factor_ref 0.1192
_reflns_Friedel_coverage 0.000
_reflns_number_gt 3666
_reflns_number_total 4877
_reflns_threshold_expression 'I > 2\s(I)'
_cod_data_source_file d1nj01652k2.cif
_cod_data_source_block shelxl
_cod_depositor_comments 'Adding full bibliography for 7060718.cif.'
_cod_database_code 7060718
_shelx_shelxl_version_number 2018/3
_shelx_space_group_comment
;
The symmetry employed for this shelxl refinement is uniquely defined
by the following loop, which should always be used as a source of
symmetry information in preference to the above space-group names.
They are only intended as comments.
;
_shelx_estimated_absorpt_t_max 0.874
_shelx_estimated_absorpt_t_min 0.682
_olex2_refinement_description
;
1. Fixed Uiso
 At 1.2 times of:
  All C(H) groups
 At 1.5 times of:
  All C(H,H,H) groups
2. Restrained distances
 C2-C4 \\sim C2A-C4A
 with sigma of 0.04
 C1-C2 \\sim C1A-C2A
 with sigma of 0.02
 C1-C5 \\sim C1A-C5A
 with sigma of 0.02
 C2-C3 \\sim C2A-C3A
 with sigma of 0.02
 C2-Fe1 \\sim C2A-Fe1
 with sigma of 0.02
 C3-C5 \\sim C3A-C5A
 with sigma of 0.04
 C3-C4 \\sim C3A-C4A
 with sigma of 0.02
 C4-C5 \\sim C4A-C5A
 with sigma of 0.02
 C2-C5 \\sim C2A-C5A
 with sigma of 0.04
 C5-Fe1 \\sim C5A-Fe1
 with sigma of 0.02
 C3-Fe1 \\sim C3A-Fe1
 with sigma of 0.04
 C1-C3 \\sim C1A-C3A
 with sigma of 0.04
 C4-Fe1 \\sim C4A-Fe1
 with sigma of 0.04
 C1-C4 \\sim C1A-C4A
 with sigma of 0.04
 C1-Fe1 \\sim C1A-Fe1
 with sigma of 0.04
 C19-C23 \\sim C19A-C23A
 with sigma of 0.02
 C19-C24 \\sim C19A-C24A
 with sigma of 0.02
 C19-O1 \\sim C19A-O1A
 with sigma of 0.02
 C20-C24 \\sim C20A-C24A
 with sigma of 0.04
 C20-C21 \\sim C20A-C21A
 with sigma of 0.02
 C20-C22 \\sim C20A-C22A
 with sigma of 0.02
 C23-O1 \\sim C23A-O1A
 with sigma of 0.04
 C20-O2 \\sim C20A-O2A
 with sigma of 0.02
 C20-B1 \\sim C20A-B1
 with sigma of 0.04
 C21-C22 \\sim C21A-C22A
 with sigma of 0.04
 C19-C20 \\sim C19A-C20A
 with sigma of 0.02
 C20-C23 \\sim C20A-C23A
 with sigma of 0.04
 C20-O1 \\sim C20A-O1A
 with sigma of 0.04
 O1-B1 \\sim O1A-B1
 with sigma of 0.02
 C21-O2 \\sim C21A-O2A
 with sigma of 0.04
 O2-B1 \\sim O2A-B1
 with sigma of 0.02
 C22-O2 \\sim C22A-O2A
 with sigma of 0.04
 C19-C21 \\sim C19A-C21A
 with sigma of 0.04
 C19-C22 \\sim C19A-C22A
 with sigma of 0.04
 C23-C24 \\sim C23A-C24A
 with sigma of 0.04
 C19-O2 \\sim C19A-O2A
 with sigma of 0.04
 C24-O1 \\sim C24A-O1A
 with sigma of 0.04
 C19-B1 \\sim C19A-B1
 with sigma of 0.04
3. Rigid body (RIGU) restrains
 C1A, C2A, C5A, C3A, C4A
 with sigma for 1-2 distances of 0.001 and sigma for 1-3 distances of 0.001
 C2, C1, C5, C3, C4
 with sigma for 1-2 distances of 0.001 and sigma for 1-3 distances of 0.001
 C24, C19, C23, C20, C22, C21
 with sigma for 1-2 distances of 0.001 and sigma for 1-3 distances of 0.001
 B1, C19A, C20A, C21A, C22A, C23A, C24A, O1A, O2A
 with sigma for 1-2 distances of 0.001 and sigma for 1-3 distances of 0.001
4. Others
 Sof(C1A)=Sof(H1A)=Sof(C2A)=Sof(H2A)=Sof(C3A)=Sof(H3A)=Sof(C4A)=Sof(H4A)=
 Sof(C5A)=Sof(H5A)=1-FVAR(1)
 Sof(C1)=Sof(H1)=Sof(C2)=Sof(H2)=Sof(C3)=Sof(H3)=Sof(C4)=Sof(H4)=Sof(C5)=
 Sof(H5)=FVAR(1)
 Sof(C19A)=Sof(C20A)=Sof(C21A)=Sof(H21D)=Sof(H21E)=Sof(H21F)=Sof(C22A)=
 Sof(H22D)=Sof(H22E)=Sof(H22F)=Sof(C23A)=Sof(H23D)=Sof(H23E)=Sof(H23F)=
 Sof(C24A)=Sof(H24D)=Sof(H24E)=Sof(H24F)=Sof(O1A)=Sof(O2A)=1-FVAR(2)
 Sof(C19)=Sof(C20)=Sof(C21)=Sof(H21A)=Sof(H21B)=Sof(H21C)=Sof(C22)=Sof(H22A)=
 Sof(H22B)=Sof(H22C)=Sof(C23)=Sof(H23A)=Sof(H23B)=Sof(H23C)=Sof(C24)=Sof(H24A)=
 Sof(H24B)=Sof(H24C)=Sof(O1)=Sof(O2)=FVAR(2)
5.a Ternary CH refined with riding coordinates:
 C1A(H1A), C2A(H2A), C3A(H3A), C4A(H4A)
5.b Aromatic/amide H refined with riding coordinates:
 C1(H1), C2(H2), C3(H3), C4(H4), C5(H5), C6(H6), C8(H8), C9(H9), C10(H10),
 C11(H11), C14(H14), C15(H15), C17(H17), C18(H18), C5A(H5A)
5.c Idealised Me refined as rotating group:
 C21(H21A,H21B,H21C), C22(H22A,H22B,H22C), C23(H23A,H23B,H23C), C24(H24A,H24B,
 H24C), C21A(H21D,H21E,H21F), C22A(H22D,H22E,H22F), C23A(H23D,H23E,H23F),
 C24A(H24D,H24E,H24F)
;
_olex2_submission_special_instructions 'No special instructions were received'

loop_
_space_group_symop_operation_xyz
'x, y, z'
'-x+1/2, y+1/2, -z+1/2'
'-x, -y, -z'
'x-1/2, -y-1/2, z-1/2'

loop_
_atom_site_label
_atom_site_type_symbol
_atom_site_fract_x
_atom_site_fract_y
_atom_site_fract_z
_atom_site_U_iso_or_equiv
_atom_site_adp_type
_atom_site_occupancy
_atom_site_site_symmetry_order
_atom_site_calc_flag
_atom_site_refinement_flags_posn
_atom_site_refinement_flags_adp
_atom_site_refinement_flags_occupancy
_atom_site_disorder_assembly
_atom_site_disorder_group
C1 C 0.8104(17) 0.0794(4) 0.0334(8) 0.078(2) Uani 0.59(2) 1 d D . P A 1
H1 H 0.818729 0.066418 -0.038060 0.093 Uiso 0.59(2) 1 calc R U P A 1
C2 C 0.9731(12) 0.0812(4) 0.1185(11) 0.092(3) Uani 0.59(2) 1 d D . P A 1
H2 H 1.099738 0.068062 0.115362 0.111 Uiso 0.59(2) 1 calc R U P A 1
C3 C 0.899(2) 0.1076(4) 0.2089(9) 0.102(3) Uani 0.59(2) 1 d D . P A 1
H3 H 0.970523 0.115119 0.276420 0.123 Uiso 0.59(2) 1 calc R U P A 1
C4 C 0.701(2) 0.1203(4) 0.1794(10) 0.102(3) Uani 0.59(2) 1 d D . P A 1
H4 H 0.622541 0.139211 0.222434 0.122 Uiso 0.59(2) 1 calc R U P A 1
C5 C 0.6375(18) 0.0997(4) 0.0720(9) 0.085(3) Uani 0.59(2) 1 d D . P A 1
H5 H 0.509457 0.099868 0.036245 0.102 Uiso 0.59(2) 1 calc R U P A 1
C6 C 0.8342(5) -0.00832(10) 0.2749(2) 0.0585(7) Uani 1 1 d . . . . .
H6 H 0.965614 -0.013324 0.302905 0.070 Uiso 1 1 calc R U . . .
C7 C 0.6842(4) 0.01672(8) 0.33072(18) 0.0430(5) Uani 1 1 d . . . . .
C8 C 0.5072(4) 0.01553(10) 0.2573(2) 0.0562(7) Uani 1 1 d . . . . .
H8 H 0.384951 0.029009 0.271722 0.067 Uiso 1 1 calc R U . . .
C9 C 0.5482(6) -0.00946(11) 0.1594(2) 0.0693(9) Uani 1 1 d . . . . .
H9 H 0.457889 -0.015295 0.097906 0.083 Uiso 1 1 calc R U . . .
C10 C 0.7481(6) -0.02405(11) 0.1701(2) 0.0731(10) Uani 1 1 d . . . . .
H10 H 0.813167 -0.041257 0.116945 0.088 Uiso 1 1 calc R U . . .
C11 C 0.7300(3) 0.04196(8) 0.43574(18) 0.0396(5) Uani 1 1 d . . . . .
H11 H 0.863132 0.040696 0.463538 0.047 Uiso 1 1 calc R U . . .
C12 C 0.6085(3) 0.06687(8) 0.49869(17) 0.0353(5) Uani 1 1 d . . . . .
C13 C 0.6780(3) 0.09573(7) 0.59866(17) 0.0342(5) Uani 1 1 d . . . . .
C14 C 0.5440(3) 0.11168(8) 0.67504(18) 0.0399(5) Uani 1 1 d . . . . .
H14 H 0.410530 0.102482 0.666637 0.048 Uiso 1 1 calc R U . . .
C15 C 0.6081(4) 0.14107(8) 0.76323(18) 0.0428(5) Uani 1 1 d . . . . .
H15 H 0.516056 0.151597 0.812748 0.051 Uiso 1 1 calc R U . . .
C16 C 0.8060(4) 0.15519(8) 0.77952(19) 0.0421(5) Uani 1 1 d . . . . .
C17 C 0.9387(4) 0.13810(10) 0.7043(2) 0.0528(6) Uani 1 1 d . . . . .
H17 H 1.073269 0.146270 0.714531 0.063 Uiso 1 1 calc R U . . .
C18 C 0.8764(4) 0.10933(9) 0.6149(2) 0.0495(6) Uani 1 1 d . . . . .
H18 H 0.968441 0.099009 0.565208 0.059 Uiso 1 1 calc R U . . .
C19 C 1.1037(18) 0.2380(6) 0.9733(13) 0.058(3) Uani 0.40(3) 1 d D . P B 1
C20 C 0.887(2) 0.2477(5) 1.0072(13) 0.055(3) Uani 0.40(3) 1 d D . P B 1
C21 C 0.866(4) 0.2423(8) 1.1349(13) 0.081(4) Uani 0.40(3) 1 d D . P B 1
H21A H 0.903932 0.210955 1.158022 0.121 Uiso 0.40(3) 1 calc R U P B 1
H21B H 0.729945 0.248009 1.151063 0.121 Uiso 0.40(3) 1 calc R U P B 1
H21C H 0.952028 0.264623 1.175232 0.121 Uiso 0.40(3) 1 calc R U P B 1
C22 C 0.798(3) 0.2934(6) 0.9643(18) 0.078(4) Uani 0.40(3) 1 d D . P B 1
H22A H 0.873744 0.319217 0.997628 0.117 Uiso 0.40(3) 1 calc R U P B 1
H22B H 0.661925 0.295548 0.984314 0.117 Uiso 0.40(3) 1 calc R U P B 1
H22C H 0.801645 0.294672 0.883716 0.117 Uiso 0.40(3) 1 calc R U P B 1
C23 C 1.238(3) 0.2143(11) 1.0631(17) 0.126(7) Uani 0.40(3) 1 d D . P B 1
H23A H 1.274105 0.236387 1.122194 0.189 Uiso 0.40(3) 1 calc R U P B 1
H23B H 1.356331 0.203106 1.030748 0.189 Uiso 0.40(3) 1 calc R U P B 1
H23C H 1.168209 0.188166 1.093775 0.189 Uiso 0.40(3) 1 calc R U P B 1
C24 C 1.213(4) 0.2814(7) 0.930(2) 0.124(8) Uani 0.40(3) 1 d D . P B 1
H24A H 1.129013 0.296631 0.872220 0.185 Uiso 0.40(3) 1 calc R U P B 1
H24B H 1.335420 0.271685 0.899958 0.185 Uiso 0.40(3) 1 calc R U P B 1
H24C H 1.241562 0.302933 0.991483 0.185 Uiso 0.40(3) 1 calc R U P B 1
C25 C 0.3981(4) 0.06879(9) 0.4670(2) 0.0465(6) Uani 1 1 d . . . . .
N1 N 0.2319(4) 0.07090(11) 0.4423(2) 0.0745(8) Uani 1 1 d . . . . .
O1 O 1.0739(15) 0.2087(5) 0.8740(10) 0.055(2) Uani 0.40(3) 1 d D . P B 1
O2 O 0.772(2) 0.2096(6) 0.9508(15) 0.052(3) Uani 0.40(3) 1 d D . P B 1
B1 B 0.8820(5) 0.19116(10) 0.8716(2) 0.0472(6) Uani 1 1 d D . . . .
Fe1 Fe 0.73271(7) 0.04776(2) 0.18149(3) 0.05693(16) Uani 1 1 d D . . . .
C1A C 0.868(3) 0.0804(6) 0.0576(13) 0.089(4) Uani 0.41(2) 1 d D . P A 2
H1A H 0.927387 0.065216 -0.006225 0.107 Uiso 0.41(2) 1 calc R U P A 2
C2A C 0.9712(17) 0.0923(5) 0.1648(18) 0.088(3) Uani 0.41(2) 1 d D . P A 2
H2A H 1.111909 0.086066 0.188242 0.106 Uiso 0.41(2) 1 calc R U P A 2
C3A C 0.827(3) 0.1140(5) 0.2301(11) 0.084(3) Uani 0.41(2) 1 d D . P A 2
H3A H 0.852938 0.124248 0.308620 0.100 Uiso 0.41(2) 1 calc R U P A 2
C4A C 0.636(2) 0.1143(5) 0.1694(12) 0.079(3) Uani 0.41(2) 1 d D . P A 2
H4A H 0.509979 0.127297 0.193483 0.095 Uiso 0.41(2) 1 calc R U P A 2
C5A C 0.680(3) 0.0985(6) 0.0576(11) 0.091(4) Uani 0.41(2) 1 d D . P A 2
H5A H 0.590674 0.100438 -0.005874 0.110 Uiso 0.41(2) 1 calc R U P A 2
C19A C 1.1021(13) 0.2349(4) 0.9833(10) 0.0590(18) Uani 0.60(3) 1 d D . P B 2
C20A C 0.8861(15) 0.2527(4) 0.9944(9) 0.0606(19) Uani 0.60(3) 1 d D . P B 2
C21A C 0.815(2) 0.2538(7) 1.1130(11) 0.091(3) Uani 0.60(3) 1 d D . P B 2
H21D H 0.824977 0.222762 1.145199 0.136 Uiso 0.60(3) 1 calc R U P B 2
H21E H 0.678307 0.264088 1.110166 0.136 Uiso 0.60(3) 1 calc R U P B 2
H21F H 0.896984 0.275131 1.158659 0.136 Uiso 0.60(3) 1 calc R U P B 2
C22A C 0.842(2) 0.2998(4) 0.9363(15) 0.095(3) Uani 0.60(3) 1 d D . P B 2
H22D H 0.917924 0.324154 0.975793 0.143 Uiso 0.60(3) 1 calc R U P B 2
H22E H 0.702183 0.306646 0.936630 0.143 Uiso 0.60(3) 1 calc R U P B 2
H22F H 0.879891 0.298208 0.859740 0.143 Uiso 0.60(3) 1 calc R U P B 2
C23A C 1.193(2) 0.2061(5) 1.0816(12) 0.098(3) Uani 0.60(3) 1 d D . P B 2
H23D H 1.200963 0.225051 1.148688 0.147 Uiso 0.60(3) 1 calc R U P B 2
H23E H 1.324300 0.195853 1.065512 0.147 Uiso 0.60(3) 1 calc R U P B 2
H23F H 1.109910 0.179093 1.092851 0.147 Uiso 0.60(3) 1 calc R U P B 2
C24A C 1.252(2) 0.2719(4) 0.9525(11) 0.084(3) Uani 0.60(3) 1 d D . P B 2
H24D H 1.201525 0.288386 0.885924 0.126 Uiso 0.60(3) 1 calc R U P B 2
H24E H 1.376709 0.257022 0.938519 0.126 Uiso 0.60(3) 1 calc R U P B 2
H24F H 1.273332 0.293885 1.013735 0.126 Uiso 0.60(3) 1 calc R U P B 2
O1A O 1.0776(12) 0.1995(6) 0.8957(13) 0.083(3) Uani 0.60(3) 1 d D . P B 2
O2A O 0.7617(16) 0.2187(5) 0.9290(12) 0.063(3) Uani 0.60(3) 1 d D . P B 2

loop_
_atom_site_aniso_label
_atom_site_aniso_U_11
_atom_site_aniso_U_22
_atom_site_aniso_U_33
_atom_site_aniso_U_23
_atom_site_aniso_U_13
_atom_site_aniso_U_12
C1 0.089(5) 0.093(5) 0.049(3) 0.028(3) -0.009(2) -0.037(4)
C2 0.100(4) 0.118(6) 0.056(4) 0.025(4) -0.015(3) -0.062(3)
C3 0.150(7) 0.089(6) 0.065(4) 0.015(4) -0.010(4) -0.073(5)
C4 0.161(7) 0.051(4) 0.093(5) 0.003(3) 0.000(4) -0.045(5)
C5 0.118(4) 0.075(6) 0.062(4) 0.026(3) 0.002(3) -0.019(4)
C6 0.078(2) 0.0515(16) 0.0475(14) -0.0055(12) 0.0183(13) 0.0088(14)
C7 0.0581(15) 0.0368(12) 0.0354(11) -0.0042(9) 0.0125(10) -0.0041(11)
C8 0.0618(17) 0.0632(17) 0.0441(13) -0.0149(12) 0.0069(12) -0.0154(14)
C9 0.100(3) 0.0672(19) 0.0411(14) -0.0190(13) 0.0087(15) -0.0283(18)
C10 0.119(3) 0.0551(18) 0.0491(16) -0.0173(13) 0.0315(17) -0.0046(18)
C11 0.0406(13) 0.0418(13) 0.0361(11) -0.0024(9) 0.0012(9) 0.0007(10)
C12 0.0386(12) 0.0347(11) 0.0328(10) -0.0013(9) 0.0050(9) -0.0032(9)
C13 0.0396(12) 0.0308(11) 0.0321(10) -0.0018(8) 0.0020(9) 0.0003(9)
C14 0.0382(12) 0.0449(13) 0.0370(11) -0.0033(10) 0.0056(9) -0.0062(10)
C15 0.0507(14) 0.0455(13) 0.0331(11) -0.0063(10) 0.0095(10) -0.0016(11)
C16 0.0506(14) 0.0379(12) 0.0370(11) -0.0038(9) -0.0021(10) -0.0006(10)
C17 0.0391(13) 0.0578(16) 0.0605(15) -0.0187(13) -0.0042(11) -0.0022(12)
C18 0.0418(14) 0.0561(16) 0.0511(14) -0.0189(12) 0.0056(11) 0.0019(11)
C19 0.060(4) 0.071(6) 0.041(4) -0.013(4) 0.003(3) -0.025(3)
C20 0.067(4) 0.044(4) 0.056(5) -0.021(3) 0.013(4) -0.027(3)
C21 0.096(11) 0.090(8) 0.059(5) -0.018(5) 0.025(6) -0.013(7)
C22 0.073(7) 0.055(5) 0.107(9) -0.002(4) 0.010(6) -0.024(4)
C23 0.077(7) 0.211(19) 0.090(8) 0.060(10) 0.005(6) -0.002(9)
C24 0.078(9) 0.108(9) 0.189(19) 0.041(11) 0.039(9) -0.028(7)
C25 0.0466(15) 0.0527(15) 0.0409(12) -0.0164(11) 0.0080(11) -0.0053(12)
N1 0.0423(14) 0.112(2) 0.0695(16) -0.0361(15) 0.0034(12) -0.0020(14)
O1 0.056(4) 0.061(5) 0.049(4) -0.014(3) 0.011(3) -0.016(3)
O2 0.056(4) 0.052(5) 0.048(5) -0.020(4) 0.013(4) -0.025(4)
B1 0.0554(16) 0.0435(15) 0.0420(14) -0.0061(11) -0.0021(11) -0.0071(12)
Fe1 0.0780(3) 0.0538(3) 0.0392(2) 0.00143(17) 0.00505(18) -0.0137(2)
C1A 0.103(7) 0.106(8) 0.058(6) 0.029(5) -0.001(4) -0.020(6)
C2A 0.109(5) 0.080(8) 0.075(7) 0.011(6) -0.006(4) -0.032(5)
C3A 0.113(7) 0.064(6) 0.072(5) 0.015(4) -0.005(4) -0.032(5)
C4A 0.116(6) 0.043(6) 0.076(5) 0.014(4) -0.007(4) -0.022(5)
C5A 0.113(7) 0.091(10) 0.069(5) 0.021(5) -0.005(4) -0.011(6)
C19A 0.068(3) 0.050(3) 0.057(4) -0.013(2) -0.007(2) -0.014(2)
C20A 0.073(3) 0.052(3) 0.056(3) -0.020(2) -0.002(2) -0.011(2)
C21A 0.091(6) 0.121(10) 0.060(4) -0.036(4) 0.005(4) -0.017(5)
C22A 0.081(7) 0.058(4) 0.147(8) 0.012(4) 0.014(5) -0.005(4)
C23A 0.100(7) 0.102(7) 0.088(5) 0.020(4) -0.019(5) -0.004(4)
C24A 0.080(4) 0.069(4) 0.101(6) -0.009(4) 0.001(4) -0.026(4)
O1A 0.056(2) 0.090(6) 0.100(5) -0.055(5) -0.008(2) -0.006(2)
O2A 0.061(2) 0.062(4) 0.067(5) -0.030(4) 0.002(2) -0.009(2)

loop_
_atom_type_symbol
_atom_type_description
_atom_type_scat_dispersion_real
_atom_type_scat_dispersion_imag
_atom_type_scat_source
C C 0.0033 0.0016 'International Tables Vol C Tables 4.2.6.8 and 6.1.1.4'
H H 0.0000 0.0000 'International Tables Vol C Tables 4.2.6.8 and 6.1.1.4'
B B 0.0013 0.0007 'International Tables Vol C Tables 4.2.6.8 and 6.1.1.4'
Fe Fe 0.3463 0.8444 'International Tables Vol C Tables 4.2.6.8 and 6.1.1.4'
N N 0.0061 0.0033 'International Tables Vol C Tables 4.2.6.8 and 6.1.1.4'
O O 0.0106 0.0060 'International Tables Vol C Tables 4.2.6.8 and 6.1.1.4'

loop_
_geom_angle_atom_site_label_1
_geom_angle_atom_site_label_2
_geom_angle_atom_site_label_3
_geom_angle
_geom_angle_site_symmetry_1
_geom_angle_site_symmetry_3
_geom_angle_publ_flag
C2 C1 Fe1 69.0(4) . . ?
C5 C1 C2 111.1(8) . . ?
C5 C1 Fe1 68.8(5) . . ?
C1 C2 Fe1 70.3(5) . . ?
C3 C2 C1 105.2(8) . . ?
C3 C2 Fe1 69.3(4) . . ?
C2 C3 Fe1 70.0(4) . . ?
C4 C3 C2 108.7(7) . . ?
C4 C3 Fe1 71.2(5) . . ?
C3 C4 C5 109.7(9) . . ?
C3 C4 Fe1 69.3(5) . . ?
C5 C4 Fe1 68.3(5) . . ?
C1 C5 C4 104.8(9) . . ?
C1 C5 Fe1 71.4(5) . . ?
C4 C5 Fe1 70.7(5) . . ?
C7 C6 Fe1 69.16(15) . . ?
C10 C6 C7 108.0(3) . . ?
C10 C6 Fe1 70.42(18) . . ?
C6 C7 C11 122.0(2) . . ?
C6 C7 Fe1 69.53(14) . . ?
C8 C7 C6 106.6(2) . . ?
C8 C7 C11 130.9(2) . . ?
C8 C7 Fe1 69.61(14) . . ?
C11 C7 Fe1 119.97(16) . . ?
C7 C8 Fe1 69.31(14) . . ?
C9 C8 C7 108.4(3) . . ?
C9 C8 Fe1 70.50(17) . . ?
C8 C9 Fe1 69.15(16) . . ?
C10 C9 C8 108.4(3) . . ?
C10 C9 Fe1 70.00(18) . . ?
C6 C10 Fe1 69.19(17) . . ?
C9 C10 C6 108.5(3) . . ?
C9 C10 Fe1 70.04(18) . . ?
C12 C11 C7 129.6(2) . . ?
C11 C12 C13 124.4(2) . . ?
C11 C12 C25 119.7(2) . . ?
C25 C12 C13 115.80(19) . . ?
C14 C13 C12 121.14(19) . . ?
C18 C13 C12 120.55(19) . . ?
C18 C13 C14 118.2(2) . . ?
C15 C14 C13 120.6(2) . . ?
C14 C15 C16 121.6(2) . . ?
C15 C16 C17 117.2(2) . . ?
C15 C16 B1 123.5(2) . . ?
C17 C16 B1 119.2(2) . . ?
C18 C17 C16 121.8(2) . . ?
C17 C18 C13 120.6(2) . . ?
C23 C19 C20 114.6(12) . . ?
C23 C19 C24 108.8(11) . . ?
C24 C19 C20 114.6(12) . . ?
O1 C19 C20 103.6(9) . . ?
O1 C19 C23 111.2(13) . . ?
O1 C19 C24 103.3(12) . . ?
C21 C20 C19 112.8(11) . . ?
C22 C20 C19 114.9(11) . . ?
C22 C20 C21 111.0(9) . . ?
O2 C20 C19 102.8(9) . . ?
O2 C20 C21 107.2(11) . . ?
O2 C20 C22 107.4(10) . . ?
N1 C25 C12 179.1(3) . . ?
B1 O1 C19 107.5(8) . . ?
B1 O2 C20 108.3(9) . . ?
O1 B1 C16 120.8(5) . . ?
O2 B1 C16 125.6(6) . . ?
O2 B1 O1 113.6(8) . . ?
O1A B1 C16 122.1(5) . . ?
O1A B1 O2A 113.6(7) . . ?
O2A B1 C16 124.1(5) . . ?
C3 Fe1 C2 40.7(3) . . ?
C3 Fe1 C9 175.5(5) . . ?
C3 Fe1 C10 144.0(5) . . ?
C5 Fe1 C2 69.6(4) . . ?
C5 Fe1 C3 69.1(4) . . ?
C5 Fe1 C9 109.4(4) . . ?
C5 Fe1 C10 133.9(4) . . ?
C6 Fe1 C2 108.7(3) . . ?
C6 Fe1 C3 114.0(4) . . ?
C6 Fe1 C5 173.5(3) . . ?
C6 Fe1 C9 67.91(14) . . ?
C6 Fe1 C10 40.39(11) . . ?
C6 Fe1 C2A 107.6(4) . . ?
C6 Fe1 C3A 118.6(4) . . ?
C7 Fe1 C2 134.2(3) . . ?
C7 Fe1 C3 109.9(3) . . ?
C7 Fe1 C5 144.2(4) . . ?
C7 Fe1 C6 41.31(10) . . ?
C7 Fe1 C8 41.08(10) . . ?
C7 Fe1 C9 68.60(10) . . ?
C7 Fe1 C10 68.67(10) . . ?
C7 Fe1 C2A 121.6(6) . . ?
C7 Fe1 C3A 102.6(4) . . ?
C8 Fe1 C2 175.0(4) . . ?
C8 Fe1 C3 135.8(5) . . ?
C8 Fe1 C5 113.5(4) . . ?
C8 Fe1 C6 68.62(12) . . ?
C8 Fe1 C9 40.35(11) . . ?
C8 Fe1 C10 67.83(13) . . ?
C8 Fe1 C2A 157.9(6) . . ?
C8 Fe1 C3A 120.9(5) . . ?
C9 Fe1 C2 143.3(4) . . ?
C9 Fe1 C2A 160.2(5) . . ?
C9 Fe1 C3A 159.1(5) . . ?
C10 Fe1 C2 113.1(4) . . ?
C10 Fe1 C9 39.96(13) . . ?
C10 Fe1 C2A 124.3(4) . . ?
C10 Fe1 C3A 156.1(5) . . ?
C1A Fe1 C6 127.7(5) . . ?
C1A Fe1 C7 161.8(6) . . ?
C1A Fe1 C8 157.1(6) . . ?
C1A Fe1 C9 124.9(5) . . ?
C1A Fe1 C10 112.6(5) . . ?
C1A Fe1 C2A 41.6(4) . . ?
C1A Fe1 C3A 68.7(5) . . ?
C3A Fe1 C2A 40.3(4) . . ?
C4A Fe1 C6 151.0(4) . . ?
C4A Fe1 C7 113.8(4) . . ?
C4A Fe1 C8 102.1(5) . . ?
C4A Fe1 C9 123.4(5) . . ?
C4A Fe1 C10 162.6(5) . . ?
C4A Fe1 C1A 70.8(6) . . ?
C4A Fe1 C2A 70.3(5) . . ?
C4A Fe1 C3A 41.2(4) . . ?
C2A C1A Fe1 71.0(7) . . ?
C5A C1A Fe1 73.0(7) . . ?
C5A C1A C2A 107.3(11) . . ?
C1A C2A Fe1 67.4(7) . . ?
C3A C2A Fe1 69.7(7) . . ?
C3A C2A C1A 106.4(9) . . ?
C2A C3A Fe1 69.9(6) . . ?
C2A C3A C4A 110.3(10) . . ?
C4A C3A Fe1 67.3(7) . . ?
C3A C4A Fe1 71.5(7) . . ?
C3A C4A C5A 103.2(11) . . ?
C5A C4A Fe1 71.8(7) . . ?
C1A C5A Fe1 68.0(8) . . ?
C1A C5A C4A 111.3(11) . . ?
C4A C5A Fe1 66.5(7) . . ?
C23A C19A C20A 115.9(8) . . ?
C23A C19A C24A 108.8(7) . . ?
C24A C19A C20A 115.6(8) . . ?
O1A C19A C20A 103.2(7) . . ?
O1A C19A C23A 101.5(9) . . ?
O1A C19A C24A 110.7(8) . . ?
C21A C20A C19A 116.1(8) . . ?
C21A C20A C22A 109.8(7) . . ?
C22A C20A C19A 113.6(8) . . ?
O2A C20A C19A 104.0(7) . . ?
O2A C20A C21A 107.6(8) . . ?
O2A C20A C22A 104.7(8) . . ?
B1 O1A C19A 109.6(7) . . ?
B1 O2A C20A 108.3(8) . . ?

loop_
_geom_bond_atom_site_label_1
_geom_bond_atom_site_label_2
_geom_bond_distance
_geom_bond_site_symmetry_2
_geom_bond_publ_flag
C1 C2 1.435(9) . ?
C1 C5 1.399(10) . ?
C1 Fe1 2.073(9) . ?
C2 C3 1.427(11) . ?
C2 Fe1 2.055(7) . ?
C3 C4 1.392(11) . ?
C3 Fe1 2.045(9) . ?
C4 C5 1.440(10) . ?
C4 Fe1 2.070(11) . ?
C5 Fe1 2.039(8) . ?
C6 C7 1.430(4) . ?
C6 C10 1.407(4) . ?
C6 Fe1 2.030(3) . ?
C7 C8 1.422(4) . ?
C7 C11 1.452(3) . ?
C7 Fe1 2.025(2) . ?
C8 C9 1.406(4) . ?
C8 Fe1 2.029(3) . ?
C9 C10 1.398(5) . ?
C9 Fe1 2.047(3) . ?
C10 Fe1 2.046(3) . ?
C11 C12 1.344(3) . ?
C12 C13 1.490(3) . ?
C12 C25 1.434(3) . ?
C13 C14 1.395(3) . ?
C13 C18 1.384(3) . ?
C14 C15 1.384(3) . ?
C15 C16 1.386(3) . ?
C16 C17 1.390(3) . ?
C16 B1 1.556(3) . ?
C17 C18 1.381(3) . ?
C19 C20 1.555(11) . ?
C19 C23 1.505(12) . ?
C19 C24 1.537(12) . ?
C19 O1 1.446(11) . ?
C20 C21 1.540(11) . ?
C20 C22 1.503(11) . ?
C20 O2 1.463(10) . ?
C25 N1 1.133(3) . ?
O1 B1 1.377(9) . ?
O2 B1 1.339(10) . ?
B1 O1A 1.342(8) . ?
B1 O2A 1.342(8) . ?
Fe1 C1A 2.008(15) . ?
Fe1 C2A 2.058(11) . ?
Fe1 C3A 2.055(13) . ?
Fe1 C4A 2.000(13) . ?
C1A C2A 1.445(13) . ?
C1A C5A 1.362(12) . ?
C2A C3A 1.418(13) . ?
C3A C4A 1.428(13) . ?
C4A C5A 1.451(13) . ?
C19A C20A 1.546(9) . ?
C19A C23A 1.516(9) . ?
C19A C24A 1.517(9) . ?
C19A O1A 1.448(8) . ?
C20A C21A 1.518(8) . ?
C20A C22A 1.524(9) . ?
C20A O2A 1.461(8) . ?
